data_4344849
loop_
_publ_author_name
'Lysenko, Andrey B.'
'Senchyk, Ganna A.'
'Lukashuk, Liliana V.'
'Domasevitch, Konstantin V.'
'Handke, Marcel'
'Lincke, J\"org'
'Krautscheid, Harald'
'Rusanov, Eduard B.'
'Kr\"amer, Karl W'
'Decurtins, Silvio'
'Liu, Shi-Xia'

_publ_section_title
;
 Composition Space Analysis in the Development of Copper Molybdate Hybrids
 Decorated by a Bifunctional Pyrazolyl/1,2,4-Triazole Ligand.
;
_journal_issue 1
_journal_name_full 'Inorganic chemistry'
_journal_page_first 239
_journal_paper_doi 10.1021/acs.inorgchem.5b02188
_journal_volume 55
_journal_year 2015
_chemical_formula_moiety 'C14 H18 Cu N10 O4 S, 3(H2 O)'
_chemical_formula_sum 'C14 H24 Cu N10 O7 S'
_chemical_formula_weight 540.03
_chemical_name_systematic
;
poly-[bis-(4-(3,5-Dimethylpyrazol-4-yl)-1,2,4-triazole)-sulfato-
copper(II)] Trihydrate
;
_space_group_IT_number 62
_space_group_name_Hall '-P 2ac 2n'
_symmetry_cell_setting orthorhombic
_symmetry_Int_Tables_number 62
_symmetry_space_group_name_Hall '-P 2ac 2n'
_symmetry_space_group_name_H-M 'P n m a'
_atom_sites_solution_hydrogens geom
_atom_sites_solution_primary direct
_atom_sites_solution_secondary difmap
_audit_creation_method SHELXL-97
_cell_angle_alpha 90.00
_cell_angle_beta 90.00
_cell_angle_gamma 90.00
_cell_formula_units_Z 4
_cell_length_a 15.6052(10)
_cell_length_b 7.1386(4)
_cell_length_c 19.6934(17)
_cell_measurement_reflns_used 17156
_cell_measurement_temperature 213(2)
_cell_measurement_theta_max 26.08
_cell_measurement_theta_min 2.07
_cell_volume 2193.8(3)
_computing_cell_refinement 'SAINT-NT (Bruker, 1999)'
_computing_data_collection 'SMART-NT (Bruker, 1998)'
_computing_data_reduction 'SAINT-NT (Bruker, 1999)'
_computing_molecular_graphics 'Diamond 2.1e (Brandenburg, 1999)'
_computing_publication_material 'WinGX 1.70.00 (Farrugia, 1999)'
_computing_structure_refinement 'SHELXL-97 (Sheldrick, 1997)'
_computing_structure_solution 'SHELXS-97 (Sheldrick, 1997)'
_diffrn_ambient_temperature 213(2)
_diffrn_measured_fraction_theta_full 0.982
_diffrn_measured_fraction_theta_max 0.982
_diffrn_measurement_device_type 'Siemens SMART CCD area-detector diffractometer'
_diffrn_measurement_method '\w scans'
_diffrn_radiation_monochromator graphite
_diffrn_radiation_source 'fine-focus sealed tube'
_diffrn_radiation_type MoK\a
_diffrn_radiation_wavelength 0.71073
_diffrn_reflns_av_R_equivalents 0.0655
_diffrn_reflns_av_sigmaI/netI 0.0565
_diffrn_reflns_limit_h_max 19
_diffrn_reflns_limit_h_min -18
_diffrn_reflns_limit_k_max 8
_diffrn_reflns_limit_k_min -8
_diffrn_reflns_limit_l_max 24
_diffrn_reflns_limit_l_min -24
_diffrn_reflns_number 17156
_diffrn_reflns_theta_full 26.08
_diffrn_reflns_theta_max 26.08
_diffrn_reflns_theta_min 2.07
_diffrn_standards_decay_% 0
_exptl_absorpt_coefficient_mu 1.151
_exptl_absorpt_correction_T_max 0.8555
_exptl_absorpt_correction_T_min 0.8025
_exptl_absorpt_correction_type empirical
_exptl_absorpt_process_details 'SADABS (Sheldrick, 1996)'
_exptl_crystal_colour light-blue
_exptl_crystal_density_diffrn 1.635
_exptl_crystal_density_method 'not measured'
_exptl_crystal_description needle
_exptl_crystal_F_000 1116
_exptl_crystal_size_max 0.20
_exptl_crystal_size_mid 0.18
_exptl_crystal_size_min 0.14
_refine_diff_density_max 0.587
_refine_diff_density_min -0.415
_refine_diff_density_rms 0.087
_refine_ls_extinction_method none
_refine_ls_goodness_of_fit_ref 1.113
_refine_ls_hydrogen_treatment constr
_refine_ls_matrix_type full
_refine_ls_number_parameters 220
_refine_ls_number_reflns 2318
_refine_ls_number_restraints 70
_refine_ls_restrained_S_all 1.103
_refine_ls_R_factor_all 0.0759
_refine_ls_R_factor_gt 0.0521
_refine_ls_shift/su_max 0.001
_refine_ls_shift/su_mean 0.000
_refine_ls_structure_factor_coef Fsqd
_refine_ls_weighting_details 'calc w=1/[\s^2^(Fo^2^)+(0.0236P)^2^+8.3111P] where P=(Fo^2^+2Fc^2^)/3'
_refine_ls_weighting_scheme calc
_refine_ls_wR_factor_gt 0.1102
_refine_ls_wR_factor_ref 0.1144
_reflns_number_gt 1572
_reflns_number_total 2318
_reflns_threshold_expression >2sigma(I)
_cod_data_source_file ic5b02188_si_002.cif
_cod_data_source_block (2)
_cod_depositor_comments
;
The following automatic conversions were performed:

'_symmetry_cell_setting' value 'Orthorhombic' changed to
'orthorhombic' according to
/usr/data/users/saulius/crontab/automatic-downloads/current/ACS/lib/dictionaries/cif_core.dic
dictionary named 'cif_core.dic' version 2.4.2 from 2011-04-26.

Automatic conversion script
Id: cif_fix_values 4268 2015-11-12 08:31:59Z antanas 

The following automatic conversions were performed:

data name '_iucr_refine_instruction_details' was replaced with
'_iucr_refine_instructions_details' as specified in the replacement
file 'data/replacement-values/replacement_tags.lst'.

Automatic conversion script
Id: cif_correct_tags 9268 2022-04-12 08:56:07Z antanas 
;
_cod_database_code 4344849

loop_
_symmetry_equiv_pos_as_xyz
'x, y, z'
'-x+1/2, -y, z+1/2'
'x+1/2, -y+1/2, -z+1/2'
'-x, y+1/2, -z'
'-x, -y, -z'
'x-1/2, y, -z-1/2'
'-x-1/2, y-1/2, z-1/2'
'x, -y-1/2, z'

loop_
_atom_site_label
_atom_site_type_symbol
_atom_site_fract_x
_atom_site_fract_y
_atom_site_fract_z
_atom_site_U_iso_or_equiv
_atom_site_adp_type
_atom_site_occupancy
_atom_site_symmetry_multiplicity
_atom_site_calc_flag
_atom_site_refinement_flags
Cu1 Cu 0.0000 0.5000 0.0000 0.01579(18) Uani 1 2 d S
S1 S 0.18789(10) 0.2500 0.02171(7) 0.0189(4) Uani 1 2 d S
O1 O 0.0922(3) 0.2500 0.0269(2) 0.0275(11) Uani 1 2 d S
O2 O 0.2204(2) 0.4170(6) 0.05659(19) 0.0391(10) Uani 1 1 d .
O3 O 0.2114(3) 0.2500 -0.0491(2) 0.0397(14) Uani 1 2 d S
N1 N 0.0402(2) 0.6516(6) 0.08018(16) 0.0166(8) Uani 1 1 d .
N2 N 0.1069(3) 0.7500 0.1708(3) 0.0212(13) Uani 1 2 d S
N3 N 0.2038(5) 0.7161(6) 0.3336(3) 0.029(2) Uani 0.50 1 d PDU
H1N H 0.2044 0.6961 0.3787 0.043 Uiso 0.50 1 d PR
N4 N 0.2762(4) 0.7500 0.2960(3) 0.0325(15) Uani 1 2 d SDU
N5 N -0.0778(2) 0.3468(6) 0.06169(16) 0.0158(8) Uani 1 1 d .
N6 N -0.1631(3) 0.2500 0.1417(3) 0.0198(12) Uani 1 2 d S
N7 N -0.3291(4) 0.2500 0.2710(3) 0.0323(14) Uani 1 2 d SDU
N8 N -0.2548(5) 0.2886(5) 0.3056(3) 0.031(2) Uani 0.50 1 d PDU
H2N H -0.2532 0.3100 0.3506 0.046 Uiso 0.50 1 d PR
C1 C 0.0808(3) 0.5989(7) 0.1347(2) 0.0212(10) Uani 1 1 d .
H1 H 0.0907 0.4737 0.1472 0.025 Uiso 1 1 calc R
C2 C 0.0459(7) 0.6804(13) 0.3262(5) 0.048(4) Uani 0.50 1 d PD
H2A H 0.0506 0.6604 0.3742 0.071 Uiso 0.50 1 d PR
H2B H 0.0101 0.7873 0.3177 0.071 Uiso 0.50 1 d PR
H2C H 0.0210 0.5717 0.3053 0.071 Uiso 0.50 1 d PR
C3 C 0.1326(6) 0.7136(10) 0.2963(4) 0.031(2) Uani 0.50 1 d PDU
C4 C 0.1593(5) 0.7500 0.2310(3) 0.0273(15) Uani 1 2 d SDU
C5 C 0.2484(5) 0.7716(2) 0.2324(4) 0.0244(17) Uani 0.50 1 d PDU
C6 C 0.3074(6) 0.8088(11) 0.1747(5) 0.043(4) Uani 0.50 1 d PD
H6A H 0.3654 0.8166 0.1907 0.065 Uiso 0.50 1 d PR
H6B H 0.3028 0.7095 0.1420 0.065 Uiso 0.50 1 d PR
H6C H 0.2916 0.9253 0.1538 0.065 Uiso 0.50 1 d PR
C7 C -0.1297(3) 0.4017(7) 0.1101(2) 0.0197(10) Uani 1 1 d .
H7 H -0.1417 0.5270 0.1212 0.024 Uiso 1 1 calc R
C8 C -0.3675(6) 0.1823(11) 0.1514(5) 0.042(4) Uani 0.50 1 d PD
H8A H -0.4247 0.1745 0.1692 0.063 Uiso 0.50 1 d PR
H8B H -0.3649 0.2793 0.1177 0.063 Uiso 0.50 1 d PR
H8C H -0.3521 0.0647 0.1312 0.063 Uiso 0.50 1 d PR
C9 C -0.3051(5) 0.2271(8) 0.2066(4) 0.0274(18) Uani 0.50 1 d PDU
C10 C -0.2164(5) 0.2500 0.2012(3) 0.0246(15) Uani 1 2 d SDU
C11 C -0.1853(6) 0.2913(2) 0.2657(4) 0.029(2) Uani 0.50 1 d PDU
C12 C -0.0976(7) 0.3296(11) 0.2916(5) 0.049(4) Uani 0.50 1 d PD
H12A H -0.0986 0.3534 0.3396 0.074 Uiso 0.50 1 d PR
H12B H -0.0623 0.2223 0.2826 0.074 Uiso 0.50 1 d PR
H12C H -0.0747 0.4367 0.2684 0.074 Uiso 0.50 1 d PR
O4 O 0.2796(4) 0.7500 -0.0044(3) 0.0666(19) Uani 1 2 d S
H1W H 0.2601 0.6534 0.0155 0.100 Uiso 1 1 d R
O5A O 0.4368(8) 0.534(2) 0.0304(8) 0.124(5) Uani 0.50 1 d P
O5B O 0.4163(8) 0.345(2) 0.0321(10) 0.150(7) Uani 0.50 1 d P

loop_
_atom_site_aniso_label
_atom_site_aniso_U_11
_atom_site_aniso_U_22
_atom_site_aniso_U_33
_atom_site_aniso_U_23
_atom_site_aniso_U_13
_atom_site_aniso_U_12
Cu1 0.0190(3) 0.0147(4) 0.0137(3) -0.0006(3) 0.0017(3) -0.0024(4)
S1 0.0166(7) 0.0234(11) 0.0167(7) 0.000 -0.0007(6) 0.000
O1 0.015(2) 0.028(3) 0.040(3) 0.000 -0.001(2) 0.000
O2 0.0277(17) 0.038(3) 0.052(2) -0.0201(19) -0.0091(16) -0.0069(17)
O3 0.041(3) 0.055(4) 0.024(3) 0.000 0.010(2) 0.000
N1 0.0179(16) 0.017(2) 0.0147(17) -0.0016(15) -0.0001(14) 0.0003(16)
N2 0.023(3) 0.019(4) 0.021(3) 0.000 -0.004(2) 0.000
N3 0.039(3) 0.026(6) 0.021(3) 0.003(3) -0.008(3) 0.001(4)
N4 0.037(3) 0.030(4) 0.031(3) 0.000 -0.012(3) 0.000
N5 0.0167(17) 0.014(2) 0.0173(17) -0.0004(15) 0.0026(14) -0.0015(16)
N6 0.022(3) 0.014(4) 0.023(3) 0.000 0.004(2) 0.000
N7 0.036(3) 0.031(4) 0.030(3) 0.000 0.014(3) 0.000
N8 0.042(3) 0.031(6) 0.020(3) 0.000(3) 0.016(3) 0.000(4)
C1 0.026(2) 0.018(3) 0.020(2) 0.0000(19) -0.0004(18) 0.003(2)
C2 0.036(6) 0.065(12) 0.041(6) 0.009(5) 0.004(5) 0.007(5)
C3 0.035(4) 0.034(6) 0.025(3) 0.000(4) -0.008(3) 0.000(4)
C4 0.031(3) 0.027(4) 0.024(3) 0.000 -0.009(3) 0.000
C5 0.030(3) 0.014(4) 0.029(3) 0.003(4) -0.005(3) -0.003(4)
C6 0.030(5) 0.051(13) 0.049(6) 0.002(5) -0.009(5) 0.008(5)
C7 0.022(2) 0.017(3) 0.020(2) -0.0020(19) 0.0044(17) 0.001(2)
C8 0.029(5) 0.060(11) 0.038(5) 0.000(5) 0.009(4) 0.002(5)
C9 0.030(3) 0.022(5) 0.030(3) 0.000(4) 0.013(3) 0.001(4)
C10 0.031(3) 0.018(4) 0.025(3) 0.000 0.012(3) 0.000
C11 0.035(4) 0.026(6) 0.026(3) 0.002(3) 0.009(3) 0.003(4)
C12 0.048(7) 0.060(10) 0.040(6) -0.010(6) 0.004(5) 0.000(6)
O4 0.063(4) 0.087(6) 0.050(4) 0.000 0.007(3) 0.000
O5A 0.087(9) 0.100(14) 0.186(15) 0.022(11) 0.024(9) 0.011(8)
O5B 0.062(7) 0.080(12) 0.31(2) 0.046(12) 0.014(10) 0.008(7)

loop_
_atom_type_symbol
_atom_type_description
_atom_type_scat_dispersion_real
_atom_type_scat_dispersion_imag
_atom_type_scat_source
C C 0.0033 0.0016 'International Tables Vol C Tables 4.2.6.8 and 6.1.1.4'
H H 0.0000 0.0000 'International Tables Vol C Tables 4.2.6.8 and 6.1.1.4'
N N 0.0061 0.0033 'International Tables Vol C Tables 4.2.6.8 and 6.1.1.4'
O O 0.0106 0.0060 'International Tables Vol C Tables 4.2.6.8 and 6.1.1.4'
S S 0.1246 0.1234 'International Tables Vol C Tables 4.2.6.8 and 6.1.1.4'
Cu Cu 0.3201 1.2651 'International Tables Vol C Tables 4.2.6.8 and 6.1.1.4'

loop_
_geom_angle_atom_site_label_1
_geom_angle_atom_site_label_2
_geom_angle_atom_site_label_3
_geom_angle
_geom_angle_site_symmetry_1
_geom_angle_site_symmetry_3
N1 Cu1 N1 180 5_565 .
N1 Cu1 N5 90.37(14) 5_565 5_565
N1 Cu1 N5 89.63(14) . 5_565
N1 Cu1 N5 89.63(14) 5_565 .
N1 Cu1 N5 90.37(14) . .
N5 Cu1 N5 180 5_565 .
N1 Cu1 O1 92.33(15) 5_565 5_565
N1 Cu1 O1 87.67(15) . 5_565
N5 Cu1 O1 79.80(14) 5_565 5_565
N5 Cu1 O1 100.20(14) . 5_565
N1 Cu1 O1 87.67(15) 5_565 .
N1 Cu1 O1 92.33(15) . .
N5 Cu1 O1 100.20(14) 5_565 .
N5 Cu1 O1 79.80(14) . .
O1 Cu1 O1 180 5_565 .
O3 S1 O2 111.4(2) . .
O3 S1 O2 111.4(2) . 8_565
O2 S1 O2 108.8(3) . 8_565
O3 S1 O1 108.7(3) . .
O2 S1 O1 108.23(18) . .
O2 S1 O1 108.23(18) 8_565 .
S1 O1 Cu1 126.48(12) . 4_545
S1 O1 Cu1 126.48(12) . .
Cu1 O1 Cu1 98.67(16) 4_545 .
C1 N1 N1 106.8(3) . 8_575
C1 N1 Cu1 130.0(3) . .
N1 N1 Cu1 122.50(11) 8_575 .
C1 N2 C1 105.5(5) . 8_575
C1 N2 C4 127.1(3) . .
C1 N2 C4 127.1(3) 8_575 .
C3 N3 N4 113.1(6) . .
C3 N3 H1N 123.5 . .
N4 N3 H1N 123.4 . .
C5 N4 N3 105.0(6) . .
C7 N5 N5 107.4(3) . 8_565
C7 N5 Cu1 129.9(3) . .
N5 N5 Cu1 122.49(11) 8_565 .
C7 N6 C10 126.7(3) . .
C9 N7 N8 105.0(6) . .
C11 N8 N7 113.3(6) . .
C11 N8 H2N 123.6 . .
N7 N8 H2N 123.1 . .
N1 C1 N2 110.4(4) . .
N1 C1 H1 124.8 . .
N2 C1 H1 124.8 . .
C3 C2 H2A 110.0 . .
C3 C2 H2B 109.4 . .
H2A C2 H2B 109.5 . .
C3 C2 H2C 109.0 . .
H2A C2 H2C 109.5 . .
H2B C2 H2C 109.5 . .
N3 C3 C4 105.0(8) . .
N3 C3 C2 122.7(8) . .
C4 C3 C2 132.3(8) . .
C3 C4 C5 107.7(7) . .
C3 C4 N2 126.6(7) . .
C5 C4 N2 125.5(6) . .
N4 C5 C4 109.2(7) . .
N4 C5 C6 122.5(8) . .
C4 C5 C6 128.4(7) . .
C5 C6 H6A 110.1 . .
C5 C6 H6B 109.5 . .
H6A C6 H6B 109.5 . .
C5 C6 H6C 108.8 . .
H6A C6 H6C 109.5 . .
H6B C6 H6C 109.5 . .
N5 C7 N6 109.5(4) . .
N5 C7 H7 125.3 . .
N6 C7 H7 125.3 . .
C9 C8 H8A 110.7 . .
C9 C8 H8B 108.7 . .
H8A C8 H8B 109.5 . .
C9 C8 H8C 108.9 . .
H8A C8 H8C 109.5 . .
H8B C8 H8C 109.5 . .
N7 C9 C10 109.6(7) . .
N7 C9 C8 122.3(7) . .
C10 C9 C8 128.0(7) . .
C11 C10 C9 107.5(7) . .
C11 C10 N6 122.9(7) . .
C9 C10 N6 129.4(7) . .
N8 C11 C10 104.5(7) . .
N8 C11 C12 123.1(8) . .
C10 C11 C12 132.4(8) . .
C11 C12 H12A 110.8 . .
C11 C12 H12B 108.6 . .
H12A C12 H12B 109.5 . .
C11 C12 H12C 109.0 . .
H12A C12 H12C 109.5 . .
H12B C12 H12C 109.5 . .

loop_
_geom_bond_atom_site_label_1
_geom_bond_atom_site_label_2
_geom_bond_distance
_geom_bond_site_symmetry_2
Cu1 N1 2.014(3) 5_565
Cu1 N1 2.014(3) .
Cu1 N5 2.037(3) 5_565
Cu1 N5 2.037(3) .
Cu1 O1 2.353(3) 5_565
Cu1 O1 2.353(3) .
S1 O3 1.442(5) .
S1 O2 1.466(4) .
S1 O2 1.466(4) 8_565
S1 O1 1.497(4) .
N1 C1 1.303(5) .
N1 N1 1.405(8) 8_575
N2 C1 1.355(6) .
N2 C1 1.355(6) 8_575
N2 C4 1.440(8) .
N3 C3 1.332(10) .
N3 N4 1.373(10) .
N3 H1N 0.9000 .
N4 C5 1.335(10) .
N5 C7 1.311(5) .
N6 C7 1.353(6) .
N6 C7 1.353(6) 8_565
N6 C10 1.436(8) .
N7 C9 1.332(10) .
N7 N8 1.374(10) .
N8 C11 1.339(10) .
N8 H2N 0.9000 .
C1 H1 0.9400 .
C2 C3 1.494(13) .
C2 H2A 0.9600 .
C2 H2B 0.9599 .
C2 H2C 0.9600 .
C3 C4 1.377(11) .
C4 C5 1.399(11) .
C5 C6 1.486(12) .
C6 H6A 0.9600 .
C6 H6B 0.9600 .
C6 H6C 0.9600 .
C7 H7 0.9400 .
C8 C9 1.494(13) .
C8 H8A 0.9600 .
C8 H8B 0.9600 .
C8 H8C 0.9600 .
C9 C10 1.398(11) .
C10 C11 1.391(11) .
C11 C12 1.486(14) .
C12 H12A 0.9600 .
C12 H12B 0.9600 .
C12 H12C 0.9600 .
O4 H1W 0.8500 .

loop_
_geom_torsion_atom_site_label_1
_geom_torsion_atom_site_label_2
_geom_torsion_atom_site_label_3
_geom_torsion_atom_site_label_4
_geom_torsion
_geom_torsion_site_symmetry_1
_geom_torsion_site_symmetry_4
O3 S1 O1 Cu1 70.6(3) . 4_545
O2 S1 O1 Cu1 -168.2(3) . 4_545
O2 S1 O1 Cu1 -50.5(4) 8_565 4_545
O3 S1 O1 Cu1 -70.6(3) . .
O2 S1 O1 Cu1 50.5(4) . .
O2 S1 O1 Cu1 168.2(3) 8_565 .
N1 Cu1 O1 S1 110.5(3) 5_565 .
N1 Cu1 O1 S1 -69.5(3) . .
N5 Cu1 O1 S1 20.5(3) 5_565 .
N5 Cu1 O1 S1 -159.5(3) . .
N1 Cu1 O1 Cu1 -38.94(16) 5_565 4_545
N1 Cu1 O1 Cu1 141.06(16) . 4_545
N5 Cu1 O1 Cu1 -128.90(16) 5_565 4_545
N5 Cu1 O1 Cu1 51.10(16) . 4_545
N5 Cu1 N1 C1 -118.1(4) 5_565 .
N5 Cu1 N1 C1 61.9(4) . .
O1 Cu1 N1 C1 162.1(4) 5_565 .
O1 Cu1 N1 C1 -17.9(4) . .
N5 Cu1 N1 N1 50.75(12) 5_565 8_575
N5 Cu1 N1 N1 -129.25(12) . 8_575
O1 Cu1 N1 N1 -29.05(11) 5_565 8_575
O1 Cu1 N1 N1 150.95(11) . 8_575
N3 N3 N4 C5 -99.21(18) 8_575 8_575
C3 N3 N4 C5 -12.8(3) . 8_575
C3 N3 N4 C5 -34.9(5) 8_575 8_575
N3 N3 N4 C5 -85.80(12) 8_575 .
C3 N3 N4 C5 0.6(3) . .
C3 N3 N4 C5 -21.5(5) 8_575 .
C3 N3 N4 N3 86.4(3) . 8_575
C3 N3 N4 N3 64.3(5) 8_575 8_575
N1 Cu1 N5 C7 -135.1(4) 5_565 .
N1 Cu1 N5 C7 44.9(4) . .
O1 Cu1 N5 C7 -42.8(4) 5_565 .
O1 Cu1 N5 C7 137.2(4) . .
N1 Cu1 N5 N5 50.74(12) 5_565 8_565
N1 Cu1 N5 N5 -129.26(12) . 8_565
O1 Cu1 N5 N5 143.04(11) 5_565 8_565
O1 Cu1 N5 N5 -36.96(11) . 8_565
C9 N7 N8 N8 -99.9(3) 8_565 8_565
C9 N7 N8 N8 -85.7(2) . 8_565
C9 N7 N8 C11 -14.1(4) 8_565 .
C9 N7 N8 C11 0.2(3) . .
N8 N7 N8 C11 85.9(2) 8_565 .
C9 N7 N8 C11 -38.4(5) 8_565 8_565
C9 N7 N8 C11 -24.2(3) . 8_565
N8 N7 N8 C11 61.5(3) 8_565 8_565
N1 N1 C1 N2 0.5(4) 8_575 .
Cu1 N1 C1 N2 170.7(3) . .
C1 N2 C1 N1 -0.8(7) 8_575 .
C4 N2 C1 N1 -174.8(5) . .
N4 N3 C3 C4 -0.7(4) . .
N4 N3 C3 C2 -179.6(3) . .
N3 C3 C4 C5 0.5(4) . .
C2 C3 C4 C5 179.3(4) . .
N3 C3 C4 N2 175.5(2) . .
C2 C3 C4 N2 -5.7(6) . .
C1 N2 C4 C3 -80.1(7) . .
C1 N2 C4 C3 107.3(6) 8_575 .
C1 N2 C4 C3 -107.3(6) . 8_575
C1 N2 C4 C5 94.1(5) . .
N3 N4 C5 C4 -0.3(2) . .
N3 N4 C5 C6 -179.2(3) . .
C3 C4 C5 N4 -0.2(3) . .
N2 C4 C5 N4 -175.24(12) . .
C3 C4 C5 C6 178.7(4) . .
N2 C4 C5 C6 3.6(4) . .
Cu1 N5 C7 N6 -174.6(3) . .
C10 N6 C7 N5 173.9(6) . .
N8 N7 C9 C10 0.4(3) . .
N8 N7 C9 C8 180.0(3) . .
N7 C9 C10 C11 -0.7(4) . .
C8 C9 C10 C11 179.7(3) . .
N7 C9 C10 N6 -175.56(19) . .
C8 C9 C10 N6 4.9(5) . .
C7 N6 C10 C11 -71.9(7) . .
C7 N6 C10 C9 102.2(6) . .
N7 N8 C11 C10 -0.6(3) . .
C9 C10 C11 N8 0.8(3) . .
N6 C10 C11 N8 176.0(2) . .
C9 C10 C11 C12 180.0(4) . .
N6 C10 C11 C12 -4.8(5) . .
